data_7200578
loop_
_publ_author_name
'Jiang, Xiu-Juan'
'Zhang, Su-Zhen'
'Guo, Jian-Hua'
'Wang, Xiu-Guang'
'Li, Jin-Shan'
'Du, Miao'

_publ_section_title
;
 Structural diversity and modulation of metal--organic coordination
 frameworks with a flexible V-shaped dicarboxyl building block
;
_journal_issue 5
_journal_name_full CrystEngComm
_journal_page_first 855
_journal_paper_doi 10.1039/b818567k
_journal_volume 11
_journal_year 2009
_chemical_formula_sum 'C19 H20 Co F6 O8'
_chemical_formula_weight 549.28
_chemical_name_systematic
;
?
;
_space_group_IT_number 14
_symmetry_cell_setting monoclinic
_symmetry_space_group_name_Hall '-P 2yn'
_symmetry_space_group_name_H-M 'P 1 21/n 1'
_atom_sites_solution_hydrogens geom
_atom_sites_solution_primary direct
_atom_sites_solution_secondary difmap
_audit_creation_method SHELXL-97
_cell_angle_alpha 90.00
_cell_angle_beta 90.052(3)
_cell_angle_gamma 90.00
_cell_formula_units_Z 4
_cell_length_a 6.877(5)
_cell_length_b 27.252(18)
_cell_length_c 11.664(8)
_cell_measurement_reflns_used 2162
_cell_measurement_temperature 296(2)
_cell_measurement_theta_max 23.03
_cell_measurement_theta_min 3.44
_cell_volume 2186(3)
_computing_cell_refinement 'Bruker Apex II'
_computing_data_collection 'Bruker Apex II'
_computing_data_reduction 'Bruker SAINT'
_computing_molecular_graphics 'Bruker SHELXTL'
_computing_publication_material 'Bruker SHELXTL'
_computing_structure_refinement 'SHELXL-97 (Sheldrick, 1997)'
_computing_structure_solution 'SHELXS-97 (Sheldrick, 1990)'
_diffrn_ambient_temperature 296(2)
_diffrn_measured_fraction_theta_full 0.998
_diffrn_measured_fraction_theta_max 0.998
_diffrn_measurement_device_type 'Apex II CCD area detector'
_diffrn_measurement_method 'phi and omega scans'
_diffrn_radiation_monochromator graphite
_diffrn_radiation_source 'fine-focus sealed tube'
_diffrn_radiation_type MoK\a
_diffrn_radiation_wavelength 0.71073
_diffrn_reflns_av_R_equivalents 0.0457
_diffrn_reflns_av_sigmaI/netI 0.0530
_diffrn_reflns_limit_h_max 8
_diffrn_reflns_limit_h_min -7
_diffrn_reflns_limit_k_max 19
_diffrn_reflns_limit_k_min -32
_diffrn_reflns_limit_l_max 13
_diffrn_reflns_limit_l_min -13
_diffrn_reflns_number 11107
_diffrn_reflns_theta_full 25.03
_diffrn_reflns_theta_max 25.03
_diffrn_reflns_theta_min 1.90
_exptl_absorpt_coefficient_mu 0.880
_exptl_absorpt_correction_T_max 0.9000
_exptl_absorpt_correction_T_min 0.8501
_exptl_absorpt_correction_type multi-scan
_exptl_absorpt_process_details SADABS
_exptl_crystal_colour Pink
_exptl_crystal_density_diffrn 1.669
_exptl_crystal_density_meas ?
_exptl_crystal_density_method 'not measured'
_exptl_crystal_description Block
_exptl_crystal_F_000 1116
_exptl_crystal_size_max 0.24
_exptl_crystal_size_mid 0.16
_exptl_crystal_size_min 0.12
_refine_diff_density_max 0.322
_refine_diff_density_min -0.428
_refine_diff_density_rms 0.060
_refine_ls_extinction_method none
_refine_ls_goodness_of_fit_ref 1.034
_refine_ls_hydrogen_treatment constr
_refine_ls_matrix_type full
_refine_ls_number_parameters 312
_refine_ls_number_reflns 3844
_refine_ls_number_restraints 0
_refine_ls_restrained_S_all 1.034
_refine_ls_R_factor_all 0.0741
_refine_ls_R_factor_gt 0.0390
_refine_ls_shift/su_max 0.001
_refine_ls_shift/su_mean 0.000
_refine_ls_structure_factor_coef Fsqd
_refine_ls_weighting_details 'calc w=1/[\s^2^(Fo^2^)+(0.0418P)^2^+0.1415P] where P=(Fo^2^+2Fc^2^)/3'
_refine_ls_weighting_scheme calc
_refine_ls_wR_factor_gt 0.0836
_refine_ls_wR_factor_ref 0.0967
_reflns_number_gt 2495
_reflns_number_total 3844
_reflns_threshold_expression >2sigma(I)
_cod_data_source_file b818567k.txt
_cod_data_source_block 2
_cod_depositor_comments
;
The following automatic conversions were performed:
'_symmetry_cell_setting' value 'Monoclinic' changed to 'monoclinic'
according to '/home/saulius/struct/CIF-dictionaries/cif_core.dic'
dictionary named 'cif_core.dic' version 2.4.1 from
2010-06-29.

'_exptl_absorpt_correction_type' value 'MULTI-SCAN' changed
to 'multi-scan' according to
'/home/saulius/struct/CIF-dictionaries/cif_core.dic' dictionary named
'cif_core.dic' version 2.4.1 from 2010-06-29.

Automatic conversion script
Id: cif_fix_enum 1527 2010-12-29 10:47:43Z saulius 

The following automatic conversions were performed:

'_exptl_crystal_density_meas' value 'NONE' was changed to '?' - the
value is perceived as not measured.

Automatic conversion script
Id: cif_fix_values 3008 2015-01-20 13:52:24Z robertas 
;
_cod_original_sg_symbol_H-M P2(1)/n
_cod_database_code 7200578

loop_
_symmetry_equiv_pos_as_xyz
'x, y, z'
'-x+1/2, y+1/2, -z+1/2'
'-x, -y, -z'
'x-1/2, -y-1/2, z-1/2'

loop_
_atom_site_label
_atom_site_type_symbol
_atom_site_fract_x
_atom_site_fract_y
_atom_site_fract_z
_atom_site_U_iso_or_equiv
_atom_site_adp_type
_atom_site_occupancy
_atom_site_symmetry_multiplicity
_atom_site_calc_flag
_atom_site_refinement_flags
_atom_site_disorder_assembly
_atom_site_disorder_group
Co1 Co 0.5000 0.0000 0.5000 0.02925(17) Uani 1 2 d S . .
Co2 Co 0.5000 0.5000 0.5000 0.02983(17) Uani 1 2 d S . .
F1 F 1.5149(3) 0.26390(7) 0.3114(2) 0.0589(6) Uani 1 1 d . . .
F2 F 1.4649(3) 0.18931(7) 0.36038(18) 0.0505(6) Uani 1 1 d . . .
F3 F 1.2548(3) 0.22653(8) 0.25672(17) 0.0504(5) Uani 1 1 d . . .
F4 F 1.5653(3) 0.23436(7) 0.55537(19) 0.0527(6) Uani 1 1 d . . .
F5 F 1.3380(3) 0.27192(7) 0.64728(18) 0.0503(6) Uani 1 1 d . . .
F6 F 1.4965(3) 0.30918(7) 0.5159(2) 0.0588(6) Uani 1 1 d . . .
O1 O 0.9264(3) 0.03835(7) 0.63395(19) 0.0369(6) Uani 1 1 d . . .
O2 O 0.6733(3) 0.06372(7) 0.5300(2) 0.0408(6) Uani 1 1 d . . .
O3 O 0.6870(3) 0.44023(8) 0.4716(2) 0.0423(6) Uani 1 1 d . . .
O4 O 0.9253(3) 0.46897(7) 0.35933(19) 0.0360(6) Uani 1 1 d . . .
O5 O 0.3190(3) 0.01427(9) 0.6360(2) 0.0543(7) Uani 1 1 d . . .
H5A H 0.1997 0.0207 0.6246 0.081 Uiso 1 1 d R . .
H5B H 0.3668 0.0243 0.6990 0.081 Uiso 1 1 d R . .
O6 O 0.3091(3) 0.03829(8) 0.3961(2) 0.0535(7) Uani 1 1 d . . .
H6A H 0.2272 0.0183 0.3681 0.080 Uiso 1 1 d R . .
O7 O 0.6709(3) 0.51841(10) 0.6394(2) 0.0620(8) Uani 1 1 d . . .
H7A H 0.7935 0.5217 0.6346 0.093 Uiso 1 1 d R . .
H7B H 0.6166 0.5315 0.6973 0.093 Uiso 1 1 d R . .
O8 O 0.6816(4) 0.54275(9) 0.3977(2) 0.0620(8) Uani 1 1 d . . .
H8A H 0.7715 0.5233 0.3768 0.093 Uiso 1 1 d R . .
C1 C 0.8378(5) 0.06995(11) 0.5724(3) 0.0310(8) Uani 1 1 d . . .
C2 C 0.9415(4) 0.11793(11) 0.5497(3) 0.0276(7) Uani 1 1 d . . .
C3 C 0.8745(4) 0.14985(11) 0.4654(3) 0.0322(8) Uani 1 1 d . . .
H3 H 0.7604 0.1425 0.4264 0.039 Uiso 1 1 calc R . .
C4 C 0.9741(4) 0.19222(11) 0.4387(3) 0.0321(8) Uani 1 1 d . . .
H4 H 0.9263 0.2130 0.3820 0.039 Uiso 1 1 calc R . .
C5 C 1.1458(4) 0.20437(10) 0.4959(3) 0.0264(7) Uani 1 1 d . . .
C6 C 1.2100(5) 0.17318(11) 0.5819(3) 0.0390(9) Uani 1 1 d . . .
H6 H 1.3231 0.1806 0.6219 0.047 Uiso 1 1 calc R . .
C7 C 1.1071(5) 0.13103(11) 0.6088(3) 0.0395(9) Uani 1 1 d . . .
H7 H 1.1508 0.1111 0.6681 0.047 Uiso 1 1 calc R . .
C8 C 1.2651(4) 0.24936(11) 0.4536(3) 0.0290(7) Uani 1 1 d . . .
C9 C 1.4172(5) 0.26611(12) 0.5437(3) 0.0397(9) Uani 1 1 d . . .
C10 C 1.3754(5) 0.23264(12) 0.3451(3) 0.0387(9) Uani 1 1 d . . .
C11 C 1.1372(4) 0.29543(10) 0.4308(3) 0.0267(7) Uani 1 1 d . . .
C12 C 0.9989(4) 0.30796(11) 0.5128(3) 0.0315(8) Uani 1 1 d . . .
H12 H 0.9724 0.2864 0.5726 0.038 Uiso 1 1 calc R . .
C13 C 0.9000(4) 0.35229(11) 0.5064(3) 0.0307(8) Uani 1 1 d . . .
H13 H 0.8074 0.3600 0.5616 0.037 Uiso 1 1 calc R . .
C14 C 0.9378(4) 0.38525(11) 0.4183(3) 0.0287(7) Uani 1 1 d . . .
C15 C 1.0700(5) 0.37154(11) 0.3340(3) 0.0391(9) Uani 1 1 d . . .
H15 H 1.0927 0.3925 0.2724 0.047 Uiso 1 1 calc R . .
C16 C 1.1683(5) 0.32741(11) 0.3400(3) 0.0391(9) Uani 1 1 d . . .
H16 H 1.2562 0.3190 0.2827 0.047 Uiso 1 1 calc R . .
C17 C 0.8419(5) 0.43497(11) 0.4166(3) 0.0307(8) Uani 1 1 d . . .
C18 C 0.3375(6) 0.07846(13) 0.3231(4) 0.0595(12) Uani 1 1 d . . .
H18A H 0.4533 0.0957 0.3452 0.089 Uiso 1 1 calc R . .
H18B H 0.2279 0.1002 0.3283 0.089 Uiso 1 1 calc R . .
H18C H 0.3506 0.0671 0.2456 0.089 Uiso 1 1 calc R . .
C19 C 0.6594(6) 0.58676(14) 0.3440(4) 0.0716(14) Uani 1 1 d . . .
H19A H 0.6450 0.5815 0.2631 0.107 Uiso 1 1 calc R . .
H19B H 0.7717 0.6068 0.3579 0.107 Uiso 1 1 calc R . .
H19C H 0.5458 0.6030 0.3732 0.107 Uiso 1 1 calc R . .

loop_
_atom_site_aniso_label
_atom_site_aniso_U_11
_atom_site_aniso_U_22
_atom_site_aniso_U_33
_atom_site_aniso_U_23
_atom_site_aniso_U_13
_atom_site_aniso_U_12
Co1 0.0259(3) 0.0286(4) 0.0333(4) 0.0030(3) -0.0006(3) -0.0028(3)
Co2 0.0286(3) 0.0283(3) 0.0326(4) 0.0016(3) 0.0071(3) 0.0058(3)
F1 0.0460(13) 0.0490(13) 0.0816(18) 0.0031(11) 0.0341(12) 0.0024(10)
F2 0.0500(13) 0.0372(12) 0.0643(15) -0.0028(10) 0.0079(11) 0.0192(9)
F3 0.0535(13) 0.0595(14) 0.0380(13) -0.0050(10) 0.0057(11) 0.0163(10)
F4 0.0288(11) 0.0504(13) 0.0788(17) -0.0056(11) -0.0125(11) 0.0070(9)
F5 0.0452(13) 0.0555(13) 0.0501(15) -0.0125(10) -0.0057(11) -0.0035(10)
F6 0.0424(12) 0.0412(13) 0.0928(19) 0.0023(11) -0.0044(12) -0.0175(10)
O1 0.0324(13) 0.0342(13) 0.0442(15) 0.0124(11) -0.0036(11) -0.0027(10)
O2 0.0304(13) 0.0307(13) 0.0614(17) 0.0062(11) -0.0111(12) -0.0071(10)
O3 0.0374(14) 0.0365(14) 0.0530(17) 0.0050(11) 0.0177(13) 0.0107(11)
O4 0.0349(13) 0.0304(13) 0.0426(15) 0.0082(10) 0.0084(11) 0.0069(10)
O5 0.0327(14) 0.092(2) 0.0380(16) -0.0112(13) 0.0011(12) 0.0068(13)
O6 0.0491(16) 0.0398(15) 0.072(2) 0.0215(13) -0.0272(14) -0.0155(12)
O7 0.0332(15) 0.105(2) 0.0479(18) -0.0237(15) 0.0044(13) -0.0004(14)
O8 0.0616(18) 0.0374(15) 0.087(2) 0.0265(14) 0.0441(16) 0.0200(13)
C1 0.0303(19) 0.0303(19) 0.032(2) -0.0029(15) 0.0056(16) -0.0018(14)
C2 0.0250(17) 0.0259(17) 0.0318(19) -0.0006(14) -0.0010(15) -0.0020(13)
C3 0.0239(18) 0.0299(18) 0.043(2) 0.0009(15) -0.0078(16) -0.0016(14)
C4 0.0294(19) 0.0298(18) 0.037(2) 0.0069(15) -0.0053(16) 0.0008(14)
C5 0.0239(17) 0.0214(16) 0.034(2) -0.0017(13) 0.0008(14) 0.0015(13)
C6 0.037(2) 0.035(2) 0.045(2) 0.0034(16) -0.0176(17) -0.0086(16)
C7 0.044(2) 0.032(2) 0.042(2) 0.0105(16) -0.0143(18) -0.0050(16)
C8 0.0228(16) 0.0257(16) 0.038(2) -0.0001(14) 0.0026(14) 0.0019(14)
C9 0.0275(19) 0.033(2) 0.058(3) -0.0023(17) 0.0003(19) -0.0038(15)
C10 0.032(2) 0.0311(19) 0.053(3) 0.0002(16) 0.0094(19) 0.0073(16)
C11 0.0225(17) 0.0225(16) 0.035(2) 0.0000(14) 0.0045(15) 0.0006(13)
C12 0.0298(18) 0.0282(18) 0.037(2) 0.0059(14) 0.0084(16) 0.0014(14)
C13 0.0248(17) 0.0334(19) 0.034(2) -0.0041(14) 0.0111(15) 0.0015(14)
C14 0.0256(17) 0.0259(17) 0.035(2) -0.0005(14) 0.0028(15) 0.0034(13)
C15 0.049(2) 0.033(2) 0.036(2) 0.0080(15) 0.0157(18) 0.0079(17)
C16 0.045(2) 0.033(2) 0.039(2) -0.0008(15) 0.0205(17) 0.0106(16)
C17 0.0315(19) 0.0284(18) 0.032(2) -0.0021(14) 0.0005(16) 0.0064(15)
C18 0.059(3) 0.048(2) 0.071(3) 0.024(2) -0.010(2) -0.009(2)
C19 0.057(3) 0.054(3) 0.103(4) 0.027(2) 0.018(3) 0.011(2)

loop_
_atom_type_symbol
_atom_type_description
_atom_type_scat_dispersion_real
_atom_type_scat_dispersion_imag
_atom_type_scat_source
C C 0.0033 0.0016 'International Tables Vol C Tables 4.2.6.8 and 6.1.1.4'
H H 0.0000 0.0000 'International Tables Vol C Tables 4.2.6.8 and 6.1.1.4'
O O 0.0106 0.0060 'International Tables Vol C Tables 4.2.6.8 and 6.1.1.4'
F F 0.0171 0.0103 'International Tables Vol C Tables 4.2.6.8 and 6.1.1.4'
Co Co 0.3494 0.9721 'International Tables Vol C Tables 4.2.6.8 and 6.1.1.4'

loop_
_geom_angle_atom_site_label_1
_geom_angle_atom_site_label_2
_geom_angle_atom_site_label_3
_geom_angle
_geom_angle_site_symmetry_1
_geom_angle_site_symmetry_3
_geom_angle_publ_flag
O5 Co1 O5 180.0 . 3_656 ?
O5 Co1 O6 88.43(11) . . ?
O5 Co1 O6 91.57(11) 3_656 . ?
O5 Co1 O6 91.57(11) . 3_656 ?
O5 Co1 O6 88.43(11) 3_656 3_656 ?
O6 Co1 O6 180.00(14) . 3_656 ?
O5 Co1 O2 86.69(10) . 3_656 ?
O5 Co1 O2 93.31(10) 3_656 3_656 ?
O6 Co1 O2 87.70(9) . 3_656 ?
O6 Co1 O2 92.30(9) 3_656 3_656 ?
O5 Co1 O2 93.31(10) . . ?
O5 Co1 O2 86.69(10) 3_656 . ?
O6 Co1 O2 92.30(9) . . ?
O6 Co1 O2 87.70(9) 3_656 . ?
O2 Co1 O2 180.00(6) 3_656 . ?
O7 Co2 O7 180.000(1) 3_666 . ?
O7 Co2 O8 88.51(12) 3_666 3_666 ?
O7 Co2 O8 91.49(12) . 3_666 ?
O7 Co2 O8 91.49(12) 3_666 . ?
O7 Co2 O8 88.51(12) . . ?
O8 Co2 O8 180.00(11) 3_666 . ?
O7 Co2 O3 87.95(10) 3_666 3_666 ?
O7 Co2 O3 92.05(10) . 3_666 ?
O8 Co2 O3 88.65(10) 3_666 3_666 ?
O8 Co2 O3 91.35(10) . 3_666 ?
O7 Co2 O3 92.05(10) 3_666 . ?
O7 Co2 O3 87.95(10) . . ?
O8 Co2 O3 91.35(10) 3_666 . ?
O8 Co2 O3 88.65(10) . . ?
O3 Co2 O3 180.000(1) 3_666 . ?
C1 O2 Co1 133.1(2) . . ?
C17 O3 Co2 133.6(2) . . ?
Co1 O5 H5A 120.2 . . ?
Co1 O5 H5B 119.6 . . ?
H5A O5 H5B 116.3 . . ?
C18 O6 Co1 131.5(2) . . ?
C18 O6 H6A 111.1 . . ?
Co1 O6 H6A 108.8 . . ?
Co2 O7 H7A 122.5 . . ?
Co2 O7 H7B 118.5 . . ?
H7A O7 H7B 116.3 . . ?
C19 O8 Co2 133.5(2) . . ?
C19 O8 H8A 119.8 . . ?
Co2 O8 H8A 104.7 . . ?
O2 C1 O1 124.4(3) . . ?
O2 C1 C2 118.4(3) . . ?
O1 C1 C2 117.2(3) . . ?
C7 C2 C3 117.7(3) . . ?
C7 C2 C1 121.7(3) . . ?
C3 C2 C1 120.6(3) . . ?
C4 C3 C2 121.3(3) . . ?
C4 C3 H3 119.3 . . ?
C2 C3 H3 119.3 . . ?
C3 C4 C5 120.7(3) . . ?
C3 C4 H4 119.6 . . ?
C5 C4 H4 119.6 . . ?
C6 C5 C4 118.0(3) . . ?
C6 C5 C8 123.0(3) . . ?
C4 C5 C8 118.8(3) . . ?
C7 C6 C5 120.6(3) . . ?
C7 C6 H6 119.7 . . ?
C5 C6 H6 119.7 . . ?
C2 C7 C6 121.6(3) . . ?
C2 C7 H7 119.2 . . ?
C6 C7 H7 119.2 . . ?
C10 C8 C9 108.1(3) . . ?
C10 C8 C5 106.6(2) . . ?
C9 C8 C5 111.9(3) . . ?
C10 C8 C11 112.1(3) . . ?
C9 C8 C11 105.1(2) . . ?
C5 C8 C11 113.1(2) . . ?
F6 C9 F5 106.4(3) . . ?
F6 C9 F4 106.3(3) . . ?
F5 C9 F4 107.1(3) . . ?
F6 C9 C8 111.7(3) . . ?
F5 C9 C8 111.9(3) . . ?
F4 C9 C8 113.0(3) . . ?
F3 C10 F1 107.3(3) . . ?
F3 C10 F2 106.1(3) . . ?
F1 C10 F2 105.6(3) . . ?
F3 C10 C8 111.4(3) . . ?
F1 C10 C8 113.8(3) . . ?
F2 C10 C8 112.1(3) . . ?
C16 C11 C12 118.4(3) . . ?
C16 C11 C8 123.3(3) . . ?
C12 C11 C8 117.9(3) . . ?
C13 C12 C11 120.7(3) . . ?
C13 C12 H12 119.6 . . ?
C11 C12 H12 119.6 . . ?
C12 C13 C14 120.7(3) . . ?
C12 C13 H13 119.6 . . ?
C14 C13 H13 119.6 . . ?
C13 C14 C15 118.2(3) . . ?
C13 C14 C17 120.6(3) . . ?
C15 C14 C17 121.2(3) . . ?
C16 C15 C14 121.2(3) . . ?
C16 C15 H15 119.4 . . ?
C14 C15 H15 119.4 . . ?
C15 C16 C11 120.7(3) . . ?
C15 C16 H16 119.7 . . ?
C11 C16 H16 119.7 . . ?
O3 C17 O4 124.5(3) . . ?
O3 C17 C14 117.9(3) . . ?
O4 C17 C14 117.5(3) . . ?
O6 C18 H18A 109.5 . . ?
O6 C18 H18B 109.5 . . ?
H18A C18 H18B 109.5 . . ?
O6 C18 H18C 109.5 . . ?
H18A C18 H18C 109.5 . . ?
H18B C18 H18C 109.5 . . ?
O8 C19 H19A 109.5 . . ?
O8 C19 H19B 109.5 . . ?
H19A C19 H19B 109.5 . . ?
O8 C19 H19C 109.5 . . ?
H19A C19 H19C 109.5 . . ?
H19B C19 H19C 109.5 . . ?

loop_
_geom_bond_atom_site_label_1
_geom_bond_atom_site_label_2
_geom_bond_distance
_geom_bond_site_symmetry_2
_geom_bond_publ_flag
Co1 O5 2.054(3) . ?
Co1 O5 2.054(3) 3_656 ?
Co1 O6 2.069(2) . ?
Co1 O6 2.069(2) 3_656 ?
Co1 O2 2.135(2) 3_656 ?
Co1 O2 2.135(2) . ?
Co2 O7 2.068(3) 3_666 ?
Co2 O7 2.068(3) . ?
Co2 O8 2.083(2) 3_666 ?
Co2 O8 2.083(2) . ?
Co2 O3 2.102(2) 3_666 ?
Co2 O3 2.102(2) . ?
F1 C10 1.342(4) . ?
F2 C10 1.343(3) . ?
F3 C10 1.334(4) . ?
F4 C9 1.343(4) . ?
F5 C9 1.335(4) . ?
F6 C9 1.334(4) . ?
O1 C1 1.276(4) . ?
O2 C1 1.246(4) . ?
O3 C17 1.252(4) . ?
O4 C17 1.278(4) . ?
O5 H5A 0.8500 . ?
O5 H5B 0.8501 . ?
O6 C18 1.401(4) . ?
O6 H6A 0.8500 . ?
O7 H7A 0.8500 . ?
O7 H7B 0.8500 . ?
O8 C19 1.362(4) . ?
O8 H8A 0.8499 . ?
C1 C2 1.512(4) . ?
C2 C7 1.378(4) . ?
C2 C3 1.391(4) . ?
C3 C4 1.378(4) . ?
C3 H3 0.9300 . ?
C4 C5 1.396(4) . ?
C4 H4 0.9300 . ?
C5 C6 1.387(4) . ?
C5 C8 1.555(4) . ?
C6 C7 1.385(4) . ?
C6 H6 0.9300 . ?
C7 H7 0.9300 . ?
C8 C10 1.544(5) . ?
C8 C9 1.551(5) . ?
C8 C11 1.556(4) . ?
C11 C16 1.389(4) . ?
C11 C12 1.391(4) . ?
C12 C13 1.388(4) . ?
C12 H12 0.9300 . ?
C13 C14 1.389(4) . ?
C13 H13 0.9300 . ?
C14 C15 1.390(4) . ?
C14 C17 1.507(4) . ?
C15 C16 1.381(4) . ?
C15 H15 0.9300 . ?
C16 H16 0.9300 . ?
C18 H18A 0.9600 . ?
C18 H18B 0.9600 . ?
C18 H18C 0.9600 . ?
C19 H19A 0.9600 . ?
C19 H19B 0.9600 . ?
C19 H19C 0.9600 . ?

loop_
_geom_torsion_atom_site_label_1
_geom_torsion_atom_site_label_2
_geom_torsion_atom_site_label_3
_geom_torsion_atom_site_label_4
_geom_torsion
_geom_torsion_site_symmetry_1
_geom_torsion_site_symmetry_2
_geom_torsion_site_symmetry_3
_geom_torsion_site_symmetry_4
_geom_torsion_publ_flag
O5 Co1 O2 C1 104.1(3) . . . . ?
O5 Co1 O2 C1 -75.9(3) 3_656 . . . ?
O6 Co1 O2 C1 -167.3(3) . . . . ?
O6 Co1 O2 C1 12.7(3) 3_656 . . . ?
O7 Co2 O3 C17 92.2(3) 3_666 . . . ?
O7 Co2 O3 C17 -87.8(3) . . . . ?
O8 Co2 O3 C17 -179.2(3) 3_666 . . . ?
O8 Co2 O3 C17 0.8(3) . . . . ?
O5 Co1 O6 C18 124.5(3) . . . . ?
O5 Co1 O6 C18 -55.5(3) 3_656 . . . ?
O2 Co1 O6 C18 -148.8(3) 3_656 . . . ?
O2 Co1 O6 C18 31.2(3) . . . . ?
O7 Co2 O8 C19 71.5(4) 3_666 . . . ?
O7 Co2 O8 C19 -108.5(4) . . . . ?
O3 Co2 O8 C19 -16.4(4) 3_666 . . . ?
O3 Co2 O8 C19 163.6(4) . . . . ?
Co1 O2 C1 O1 -17.3(5) . . . . ?
Co1 O2 C1 C2 162.4(2) . . . . ?
O2 C1 C2 C7 168.7(3) . . . . ?
O1 C1 C2 C7 -11.6(5) . . . . ?
O2 C1 C2 C3 -13.0(5) . . . . ?
O1 C1 C2 C3 166.7(3) . . . . ?
C7 C2 C3 C4 2.4(5) . . . . ?
C1 C2 C3 C4 -175.9(3) . . . . ?
C2 C3 C4 C5 0.0(5) . . . . ?
C3 C4 C5 C6 -1.6(5) . . . . ?
C3 C4 C5 C8 173.2(3) . . . . ?
C4 C5 C6 C7 0.8(5) . . . . ?
C8 C5 C6 C7 -173.8(3) . . . . ?
C3 C2 C7 C6 -3.3(5) . . . . ?
C1 C2 C7 C6 175.1(3) . . . . ?
C5 C6 C7 C2 1.7(5) . . . . ?
C6 C5 C8 C10 97.2(4) . . . . ?
C4 C5 C8 C10 -77.4(3) . . . . ?
C6 C5 C8 C9 -20.8(4) . . . . ?
C4 C5 C8 C9 164.6(3) . . . . ?
C6 C5 C8 C11 -139.2(3) . . . . ?
C4 C5 C8 C11 46.2(4) . . . . ?
C10 C8 C9 F6 73.2(3) . . . . ?
C5 C8 C9 F6 -169.7(3) . . . . ?
C11 C8 C9 F6 -46.6(4) . . . . ?
C10 C8 C9 F5 -167.6(3) . . . . ?
C5 C8 C9 F5 -50.5(3) . . . . ?
C11 C8 C9 F5 72.6(3) . . . . ?
C10 C8 C9 F4 -46.7(4) . . . . ?
C5 C8 C9 F4 70.5(4) . . . . ?
C11 C8 C9 F4 -166.5(3) . . . . ?
C9 C8 C10 F3 -168.2(3) . . . . ?
C5 C8 C10 F3 71.3(3) . . . . ?
C11 C8 C10 F3 -52.9(3) . . . . ?
C9 C8 C10 F1 -46.7(4) . . . . ?
C5 C8 C10 F1 -167.2(3) . . . . ?
C11 C8 C10 F1 68.6(4) . . . . ?
C9 C8 C10 F2 73.0(3) . . . . ?
C5 C8 C10 F2 -47.4(3) . . . . ?
C11 C8 C10 F2 -171.6(3) . . . . ?
C10 C8 C11 C16 -21.1(4) . . . . ?
C9 C8 C11 C16 96.1(4) . . . . ?
C5 C8 C11 C16 -141.6(3) . . . . ?
C10 C8 C11 C12 166.3(3) . . . . ?
C9 C8 C11 C12 -76.6(3) . . . . ?
C5 C8 C11 C12 45.8(4) . . . . ?
C16 C11 C12 C13 -2.5(5) . . . . ?
C8 C11 C12 C13 170.5(3) . . . . ?
C11 C12 C13 C14 -0.4(5) . . . . ?
C12 C13 C14 C15 3.2(5) . . . . ?
C12 C13 C14 C17 -175.2(3) . . . . ?
C13 C14 C15 C16 -3.0(5) . . . . ?
C17 C14 C15 C16 175.3(3) . . . . ?
C14 C15 C16 C11 0.1(5) . . . . ?
C12 C11 C16 C15 2.7(5) . . . . ?
C8 C11 C16 C15 -169.9(3) . . . . ?
Co2 O3 C17 O4 -0.7(5) . . . . ?
Co2 O3 C17 C14 178.9(2) . . . . ?
C13 C14 C17 O3 -22.4(4) . . . . ?
C15 C14 C17 O3 159.3(3) . . . . ?
C13 C14 C17 O4 157.2(3) . . . . ?
C15 C14 C17 O4 -21.1(4) . . . . ?
